data_4071082
loop_
_publ_author_name
'Vinokurov, Nikolai'
'Garabatos-Perera, Jos\'e Ramon'
'Zhao-Karger, Zhirong'
'Wiebcke, Michael'
'Butensch\"on, Holger'

_publ_section_title
;
 A New, Highly Active Bimetallic Grubbs--Hoveyda--Blechert Precatalyst for
 Alkene Metathesis
;
_journal_issue 8
_journal_name_full Organometallics
_journal_page_first 1878
_journal_paper_doi 10.1021/om701242t
_journal_volume 27
_journal_year 2008
_chemical_formula_sum 'C34 H27 Cl2 Cr N2 O4 Ru'
_chemical_formula_weight 751.54
_chemical_name_systematic
;
{[1,3-bis(2,4,6-trimethylphenyl)-2-imidazolinylidene]dichloro-
{[(2-isopropoxyphenyl)methylene]tricarbonylchromium}}ruthenium
;
_space_group_IT_number 14
_symmetry_cell_setting monoclinic
_symmetry_space_group_name_Hall '-P 2ybc'
_symmetry_space_group_name_H-M 'P 1 21/c 1'
_atom_sites_solution_hydrogens mixed
_atom_sites_solution_primary direct
_atom_sites_solution_secondary difmap
_audit_creation_method SHELXL-97
_cell_angle_alpha 90.00
_cell_angle_beta 99.64(5)
_cell_angle_gamma 90.00
_cell_formula_units_Z 4
_cell_length_a 9.996(4)
_cell_length_b 23.873(8)
_cell_length_c 15.218(6)
_cell_measurement_reflns_used 8000
_cell_measurement_temperature 298
_cell_measurement_theta_max 25.65
_cell_measurement_theta_min 2.05
_cell_volume 3580(2)
_computing_cell_refinement 'stoe IPDS software'
_computing_data_collection 'stoe IPDS software'
_computing_data_reduction 'stoe IPDS software'
_computing_structure_refinement 'SHELXL-97 (Sheldrick, 1997)'
_computing_structure_solution 'SHELXS-97 (Sheldrick, 1997)'
_diffrn_ambient_temperature 298
_diffrn_measured_fraction_theta_full 0.961
_diffrn_measured_fraction_theta_max 0.961
_diffrn_measurement_device_type 'stoe IPDS'
_diffrn_measurement_method psi-scan
_diffrn_radiation_monochromator graphite
_diffrn_radiation_source 'fine-focus sealed tube'
_diffrn_radiation_type MoK\a
_diffrn_radiation_wavelength 0.71073
_diffrn_reflns_av_R_equivalents 0.076
_diffrn_reflns_limit_h_max 12
_diffrn_reflns_limit_h_min -12
_diffrn_reflns_limit_k_max 29
_diffrn_reflns_limit_k_min -29
_diffrn_reflns_limit_l_max 18
_diffrn_reflns_limit_l_min -18
_diffrn_reflns_number 51080
_diffrn_reflns_theta_full 25.90
_diffrn_reflns_theta_max 25.90
_diffrn_reflns_theta_min 2.07
_exptl_absorpt_coefficient_mu 0.911
_exptl_absorpt_correction_type none
_exptl_crystal_colour red
_exptl_crystal_density_diffrn 1.394
_exptl_crystal_density_method 'not measured'
_exptl_crystal_description needle
_exptl_crystal_F_000 1516
_exptl_crystal_size_max 0.33
_exptl_crystal_size_mid 0.07
_exptl_crystal_size_min 0.07
_refine_diff_density_max 0.432
_refine_diff_density_min -0.497
_refine_diff_density_rms 0.080
_refine_ls_extinction_method none
_refine_ls_goodness_of_fit_ref 0.699
_refine_ls_hydrogen_treatment constr
_refine_ls_matrix_type full
_refine_ls_number_parameters 294
_refine_ls_number_reflns 6712
_refine_ls_number_restraints 0
_refine_ls_restrained_S_all 0.699
_refine_ls_R_factor_all 0.1383
_refine_ls_R_factor_gt 0.0442
_refine_ls_shift/su_max 0.002
_refine_ls_shift/su_mean 0.000
_refine_ls_structure_factor_coef Fsqd
_refine_ls_weighting_details 'calc w=1/[\s^2^(Fo^2^)+(0.0002P)^2^+0.0000P] where P=(Fo^2^+2Fc^2^)/3'
_refine_ls_weighting_scheme calc
_refine_ls_wR_factor_gt 0.0615
_refine_ls_wR_factor_ref 0.0723
_reflns_number_gt 2594
_reflns_number_total 6712
_reflns_threshold_expression >2sigma(I)
_cod_data_source_file om701242t-file002.cif
_cod_data_source_block 1
_cod_original_sg_symbol_H-M P21/c
_cod_original_formula_sum 'C34 H27 Cl2 Cr1 N2 O4 Ru1'
_cod_database_code 4071082

loop_
_symmetry_equiv_pos_as_xyz
'x, y, z'
'-x, y+1/2, -z+1/2'
'-x, -y, -z'
'x, -y-1/2, z-1/2'

loop_
_atom_site_label
_atom_site_type_symbol
_atom_site_fract_x
_atom_site_fract_y
_atom_site_fract_z
_atom_site_U_iso_or_equiv
_atom_site_adp_type
_atom_site_occupancy
_atom_site_symmetry_multiplicity
_atom_site_calc_flag
_atom_site_refinement_flags
C1 C 0.0278(6) 0.0715(2) 0.8088(4) 0.0409(16) Uani 1 1 d .
H1 H -0.0472 0.0678 0.7639 0.057 Uiso 1 1 calc R
C2 C 0.0688(6) 0.0245(2) 0.8716(4) 0.0370(16) Uani 1 1 d .
C3 C 0.0025(6) -0.0274(2) 0.8649(4) 0.0423(17) Uani 1 1 d .
H3 H -0.0719 -0.0334 0.8203 0.059 Uiso 1 1 calc R
C4 C 0.0482(7) -0.0695(2) 0.9248(4) 0.0490(18) Uani 1 1 d .
H4 H 0.0010 -0.1032 0.9226 0.069 Uiso 1 1 calc R
C5 C 0.1620(7) -0.0621(2) 0.9874(4) 0.0490(18) Uani 1 1 d .
H5 H 0.1922 -0.0914 1.0260 0.069 Uiso 1 1 calc R
C6 C 0.2339(7) -0.0118(2) 0.9947(4) 0.0452(17) Uani 1 1 d .
H6 H 0.3122 -0.0075 1.0367 0.063 Uiso 1 1 calc R
C7 C 0.1842(6) 0.0323(2) 0.9365(4) 0.0363(15) Uani 1 1 d .
C8 C 0.1701(8) -0.0460(3) 0.7355(5) 0.072(2) Uani 1 1 d .
C9 C 0.2771(7) -0.1159(3) 0.8519(5) 0.061(2) Uani 1 1 d .
C10 C 0.3807(8) -0.0185(2) 0.8449(4) 0.0503(19) Uani 1 1 d .
C11 C 0.3625(7) 0.1004(2) 1.0017(4) 0.0493(19) Uani 1 1 d .
H11 H 0.4279 0.0694 1.0084 0.069 Uiso 1 1 calc R
C12 C 0.4247(7) 0.1508(2) 0.9619(5) 0.073(2) Uani 1 1 d .
H12A H 0.4483 0.1405 0.9047 0.102 Uiso 1 1 calc R
H12B H 0.5057 0.1626 1.0018 0.102 Uiso 1 1 calc R
H12C H 0.3597 0.1813 0.9537 0.102 Uiso 1 1 calc R
C13 C 0.3195(7) 0.1118(2) 1.0907(4) 0.061(2) Uani 1 1 d .
H13A H 0.2827 0.0778 1.1123 0.086 Uiso 1 1 calc R
H13B H 0.2508 0.1409 1.0838 0.086 Uiso 1 1 calc R
H13C H 0.3975 0.1239 1.1332 0.086 Uiso 1 1 calc R
C14 C 0.0261(6) 0.1815(2) 0.7239(4) 0.0384(15) Uani 1 1 d .
C15 C -0.1250(8) 0.2215(3) 0.6024(4) 0.069(2) Uani 1 1 d .
H15A H -0.2151 0.2354 0.6059 0.097 Uiso 1 1 calc R
H15B H -0.1212 0.2110 0.5412 0.097 Uiso 1 1 calc R
C16 C -0.1687(7) 0.1229(3) 0.6505(4) 0.0475(18) Uani 1 1 d .
C17 C -0.2801(8) 0.1191(3) 0.6953(5) 0.063(2) Uani 1 1 d .
C18 C -0.3113(9) 0.1633(3) 0.7597(6) 0.095(3) Uani 1 1 d .
H18A H -0.2412 0.1632 0.8121 0.133 Uiso 1 1 calc R
H18B H -0.3984 0.1553 0.7771 0.133 Uiso 1 1 calc R
H18C H -0.3145 0.1997 0.7314 0.133 Uiso 1 1 calc R
C19 C -0.3558(8) 0.0698(4) 0.6791(6) 0.082(3) Uani 1 1 d .
H19 H -0.4320 0.0659 0.7062 0.115 Uiso 1 1 calc R
C20 C -0.3261(11) 0.0276(4) 0.6271(6) 0.088(3) Uani 1 1 d .
C21 C -0.4113(10) -0.0254(3) 0.6171(7) 0.144(5) Uani 1 1 d .
H21A H -0.3849 -0.0491 0.6690 0.202 Uiso 1 1 calc R
H21B H -0.3968 -0.0454 0.5640 0.202 Uiso 1 1 calc R
H21C H -0.5064 -0.0157 0.6121 0.202 Uiso 1 1 calc R
C22 C -0.2166(11) 0.0345(3) 0.5850(6) 0.081(3) Uani 1 1 d .
H22 H -0.1950 0.0060 0.5481 0.114 Uiso 1 1 calc R
C23 C -0.1367(8) 0.0821(3) 0.5951(5) 0.057(2) Uani 1 1 d .
C24 C -0.0163(9) 0.0863(3) 0.5512(5) 0.082(3) Uani 1 1 d .
H24A H -0.0323 0.1142 0.5043 0.115 Uiso 1 1 calc R
H24B H 0.0008 0.0503 0.5257 0.115 Uiso 1 1 calc R
H24C H 0.0618 0.0971 0.5946 0.115 Uiso 1 1 calc R
C25 C -0.0174(8) 0.2645(3) 0.6361(5) 0.071(2) Uani 1 1 d .
H25A H 0.0322 0.2758 0.5894 0.100 Uiso 1 1 calc R
H25B H -0.0570 0.2974 0.6590 0.100 Uiso 1 1 calc R
C26A C 0.1888(6) 0.2625(3) 0.7548(5) 0.0534(9) Uiso 0.50 1 d PGD
C27A C 0.3181(7) 0.2560(3) 0.7339(5) 0.0534(9) Uiso 0.50 1 d PGD
C29A C 0.4295(5) 0.2793(3) 0.7886(4) 0.0534(9) Uiso 0.50 1 d PG
C30A C 0.4115(5) 0.3092(3) 0.8641(4) 0.0534(9) Uiso 0.50 1 d PGD
C32A C 0.2823(6) 0.3157(3) 0.8850(4) 0.0534(9) Uiso 0.50 1 d PG
C33A C 0.1709(5) 0.2924(4) 0.8303(5) 0.0534(9) Uiso 0.50 1 d PGD
C28A C 0.3355(10) 0.2295(5) 0.6458(6) 0.0720(17) Uiso 0.50 1 d PGD
C31A C 0.5367(7) 0.3310(4) 0.9253(6) 0.0720(17) Uiso 0.50 1 d PGD
C34A C 0.0310(6) 0.3084(5) 0.8483(8) 0.0720(17) Uiso 0.50 1 d PGD
C26B C 0.1955(6) 0.2604(4) 0.7519(6) 0.0534(9) Uiso 0.50 1 d PGD
C27B C 0.3099(7) 0.2508(3) 0.7132(5) 0.0534(9) Uiso 0.50 1 d PGD
C29B C 0.4351(6) 0.2719(3) 0.7531(4) 0.0534(9) Uiso 0.50 1 d PG
C30B C 0.4458(5) 0.3026(3) 0.8316(4) 0.0534(9) Uiso 0.50 1 d PGD
C32B C 0.3314(6) 0.3122(3) 0.8702(4) 0.0534(9) Uiso 0.50 1 d PG
C33B C 0.2062(5) 0.2911(4) 0.8304(5) 0.0534(9) Uiso 0.50 1 d PGD
C28B C 0.3032(11) 0.2236(5) 0.6224(6) 0.0720(17) Uiso 0.50 1 d PGD
C31B C 0.5827(6) 0.3233(4) 0.8797(6) 0.0720(17) Uiso 0.50 1 d PGD
C34B C 0.0789(6) 0.3105(6) 0.8632(8) 0.0720(17) Uiso 0.50 1 d PGD
N1 N -0.0890(5) 0.1739(2) 0.6633(3) 0.0490(16) Uani 1 1 d .
N2 N 0.0714(4) 0.23413(17) 0.7081(3) 0.0473(15) Uani 1 1 d D
O1 O 0.1443(7) -0.0465(3) 0.6570(4) 0.125(3) Uani 1 1 d .
O2 O 0.3172(5) -0.16198(19) 0.8477(4) 0.0890(19) Uani 1 1 d .
O3 O 0.4898(5) -0.00214(19) 0.8402(3) 0.0754(16) Uani 1 1 d .
O4 O 0.2420(4) 0.08419(14) 0.9358(2) 0.0469(12) Uani 1 1 d .
Cl1 Cl 0.28833(18) 0.10714(6) 0.73846(11) 0.0575(5) Uani 1 1 d .
Cl2 Cl 0.0246(2) 0.18106(6) 0.92901(10) 0.0617(5) Uani 1 1 d .
Ru Ru 0.12474(6) 0.135676(19) 0.82036(3) 0.03810(14) Uani 1 1 d .
Cr Cr 0.21477(11) -0.04514(4) 0.85633(6) 0.0449(3) Uani 1 1 d .

loop_
_atom_site_aniso_label
_atom_site_aniso_U_11
_atom_site_aniso_U_22
_atom_site_aniso_U_33
_atom_site_aniso_U_23
_atom_site_aniso_U_13
_atom_site_aniso_U_12
C1 0.047(4) 0.040(3) 0.036(4) -0.001(3) 0.007(3) 0.005(3)
C2 0.046(4) 0.031(3) 0.035(4) 0.006(3) 0.012(3) -0.002(3)
C3 0.053(4) 0.029(3) 0.049(4) -0.001(3) 0.019(4) -0.008(3)
C4 0.058(5) 0.033(3) 0.058(4) 0.003(3) 0.014(4) -0.007(3)
C5 0.072(5) 0.028(3) 0.049(4) 0.010(3) 0.016(4) 0.004(3)
C6 0.063(5) 0.037(4) 0.036(4) 0.002(3) 0.010(4) 0.005(3)
C7 0.043(4) 0.035(3) 0.034(4) 0.003(3) 0.014(3) -0.003(3)
C8 0.073(6) 0.073(5) 0.069(6) -0.017(5) 0.008(5) -0.012(4)
C9 0.059(5) 0.048(4) 0.076(5) -0.004(4) 0.008(4) -0.014(4)
C10 0.063(5) 0.035(3) 0.052(4) 0.002(3) 0.007(4) -0.003(4)
C11 0.053(5) 0.045(4) 0.043(4) -0.008(3) -0.013(4) -0.002(3)
C12 0.072(6) 0.062(5) 0.077(5) 0.005(4) -0.011(5) -0.026(4)
C13 0.068(5) 0.058(4) 0.054(5) -0.012(3) -0.004(4) -0.002(3)
C14 0.050(4) 0.029(3) 0.041(4) -0.006(3) 0.022(4) -0.001(3)
C15 0.085(6) 0.067(5) 0.050(5) 0.023(4) -0.007(4) 0.011(4)
C16 0.050(5) 0.051(4) 0.040(4) 0.011(3) 0.002(4) 0.006(3)
C17 0.054(5) 0.065(5) 0.068(5) 0.014(4) 0.002(5) 0.011(4)
C18 0.085(6) 0.092(6) 0.116(7) 0.002(5) 0.039(6) 0.019(5)
C19 0.048(5) 0.097(6) 0.100(7) 0.024(6) 0.011(5) -0.010(5)
C20 0.104(8) 0.075(6) 0.080(7) -0.012(5) 0.004(6) -0.023(6)
C21 0.147(10) 0.105(8) 0.176(11) -0.015(7) 0.015(9) -0.075(7)
C22 0.099(8) 0.068(6) 0.072(6) -0.010(4) 0.003(6) 0.004(5)
C23 0.060(6) 0.070(5) 0.038(4) -0.004(4) 0.004(4) -0.001(4)
C24 0.105(7) 0.088(5) 0.056(5) -0.014(4) 0.020(5) 0.000(5)
C25 0.088(6) 0.055(4) 0.066(5) 0.029(4) 0.001(5) 0.010(4)
N1 0.050(4) 0.051(3) 0.042(3) 0.013(3) -0.003(3) 0.011(3)
N2 0.062(4) 0.034(3) 0.044(3) 0.021(2) 0.004(3) 0.004(3)
O1 0.163(7) 0.141(5) 0.060(4) -0.021(4) -0.008(4) 0.003(4)
O2 0.079(4) 0.044(3) 0.143(5) -0.011(3) 0.016(4) 0.005(3)
O3 0.052(3) 0.079(3) 0.093(4) 0.028(3) 0.006(3) -0.003(3)
O4 0.062(3) 0.031(2) 0.045(3) -0.0014(18) 0.002(2) -0.009(2)
Cl1 0.0579(12) 0.0524(10) 0.0651(11) 0.0117(8) 0.0188(10) 0.0091(8)
Cl2 0.0955(15) 0.0470(9) 0.0470(10) 0.0017(8) 0.0245(10) 0.0082(9)
Ru 0.0485(3) 0.0308(2) 0.0349(3) 0.0046(3) 0.0065(2) 0.0006(3)
Cr 0.0504(8) 0.0375(5) 0.0465(7) -0.0020(5) 0.0072(6) 0.0002(5)

loop_
_atom_type_symbol
_atom_type_description
_atom_type_scat_dispersion_real
_atom_type_scat_dispersion_imag
_atom_type_scat_source
C C 0.0033 0.0016 'International Tables Vol C Tables 4.2.6.8 and 6.1.1.4'
H H 0.0000 0.0000 'International Tables Vol C Tables 4.2.6.8 and 6.1.1.4'
N N 0.0061 0.0033 'International Tables Vol C Tables 4.2.6.8 and 6.1.1.4'
O O 0.0106 0.0060 'International Tables Vol C Tables 4.2.6.8 and 6.1.1.4'
Cr Cr 0.3209 0.6236 'International Tables Vol C Tables 4.2.6.8 and 6.1.1.4'
Ru Ru -1.2594 0.8363 'International Tables Vol C Tables 4.2.6.8 and 6.1.1.4'
Cl Cl 0.1484 0.1585 'International Tables Vol C Tables 4.2.6.8 and 6.1.1.4'

loop_
_geom_angle_atom_site_label_1
_geom_angle_atom_site_label_2
_geom_angle_atom_site_label_3
_geom_angle
C2 C1 Ru 119.5(4)
C2 C1 H1 120.3
Ru C1 H1 120.3
C7 C2 C3 119.6(5)
C7 C2 C1 117.3(5)
C3 C2 C1 122.9(5)
C7 C2 Cr 72.5(3)
C3 C2 Cr 69.3(3)
C1 C2 Cr 127.2(4)
C4 C3 C2 119.6(6)
C4 C3 Cr 71.5(4)
C2 C3 Cr 74.0(4)
C4 C3 H3 120.2
C2 C3 H3 120.2
Cr C3 H3 126.2
C5 C4 C3 120.6(5)
C5 C4 Cr 71.7(4)
C3 C4 Cr 71.7(4)
C5 C4 H4 119.7
C3 C4 H4 119.7
Cr C4 H4 129.4
C4 C5 C6 121.7(5)
C4 C5 Cr 71.8(4)
C6 C5 Cr 73.3(4)
C4 C5 H5 119.2
C6 C5 H5 119.2
Cr C5 H5 127.9
C5 C6 C7 118.0(5)
C5 C6 Cr 69.9(3)
C7 C6 Cr 73.0(3)
C5 C6 H6 121.0
C7 C6 H6 121.0
Cr C6 H6 128.2
O4 C7 C2 114.5(5)
O4 C7 C6 125.2(5)
C2 C7 C6 120.3(5)
O4 C7 Cr 129.8(4)
C2 C7 Cr 71.4(3)
C6 C7 Cr 70.4(3)
O1 C8 Cr 178.4(8)
O2 C9 Cr 179.0(7)
O3 C10 Cr 177.7(6)
O4 C11 C13 109.4(5)
O4 C11 C12 106.0(4)
C13 C11 C12 114.2(5)
O4 C11 H11 109.0
C13 C11 H11 109.0
C12 C11 H11 109.0
C11 C12 H12A 109.5
C11 C12 H12B 109.5
H12A C12 H12B 109.5
C11 C12 H12C 109.5
H12A C12 H12C 109.5
H12B C12 H12C 109.5
C11 C13 H13A 109.5
C11 C13 H13B 109.5
H13A C13 H13B 109.5
C11 C13 H13C 109.5
H13A C13 H13C 109.5
H13B C13 H13C 109.5
N1 C14 N2 105.6(5)
N1 C14 Ru 134.1(4)
N2 C14 Ru 120.2(4)
N1 C15 C25 103.0(5)
N1 C15 H15A 111.2
C25 C15 H15A 111.2
N1 C15 H15B 111.2
C25 C15 H15B 111.2
H15A C15 H15B 109.1
C23 C16 C17 122.9(7)
C23 C16 N1 120.2(7)
C17 C16 N1 116.9(6)
C19 C17 C16 114.8(8)
C19 C17 C18 122.5(9)
C16 C17 C18 122.6(7)
C17 C18 H18A 109.5
C17 C18 H18B 109.5
H18A C18 H18B 109.5
C17 C18 H18C 109.5
H18A C18 H18C 109.5
H18B C18 H18C 109.5
C20 C19 C17 124.6(9)
C20 C19 H19 117.7
C17 C19 H19 117.7
C19 C20 C22 117.4(8)
C19 C20 C21 120.5(11)
C22 C20 C21 122.1(10)
C20 C21 H21A 109.5
C20 C21 H21B 109.5
H21A C21 H21B 109.5
C20 C21 H21C 109.5
H21A C21 H21C 109.5
H21B C21 H21C 109.5
C20 C22 C23 122.5(8)
C20 C22 H22 118.7
C23 C22 H22 118.7
C16 C23 C22 117.7(9)
C16 C23 C24 121.9(7)
C22 C23 C24 120.3(8)
C23 C24 H24A 109.5
C23 C24 H24B 109.5
H24A C24 H24B 109.5
C23 C24 H24C 109.5
H24A C24 H24C 109.5
H24B C24 H24C 109.5
N2 C25 C15 102.8(5)
N2 C25 H25A 111.2
C15 C25 H25A 111.2
N2 C25 H25B 111.2
C15 C25 H25B 111.2
H25A C25 H25B 109.1
C27A C26A C33A 120.0
C27A C26A N2 123.3(5)
C33A C26A N2 116.3(5)
C26A C27A C29A 120.0
C26A C27A C28A 119.8
C29A C27A C28A 119.8
C30A C29A C27A 120.0
C29A C30A C32A 120.0
C29A C30A C31A 118.4
C32A C30A C31A 121.5
C33A C32A C30A 120.0
C32A C33A C26A 120.0
C32A C33A C34A 117.4
C26A C33A C34A 121.9
C27B C26B C33B 120.0
C27B C26B N2 115.8(5)
C33B C26B N2 124.1(5)
C26B C27B C29B 120.0
C26B C27B C28B 122.8
C29B C27B C28B 116.8
C27B C29B C30B 120.0
C32B C30B C29B 120.0
C32B C30B C31B 118.7
C29B C30B C31B 121.2
C30B C32B C33B 120.0
C32B C33B C26B 120.0
C32B C33B C34B 119.3
C26B C33B C34B 119.7
C14 N1 C16 125.9(5)
C14 N1 C15 114.5(5)
C16 N1 C15 119.4(5)
C14 N2 C26A 127.8(5)
C14 N2 C26B 126.8(5)
C26A N2 C26B 3.9(6)
C14 N2 C25 113.9(4)
C26A N2 C25 118.3(5)
C26B N2 C25 119.3(5)
C7 O4 C11 121.8(4)
C7 O4 Ru 109.2(3)
C11 O4 Ru 129.0(3)
C1 Ru C14 101.9(2)
C1 Ru O4 79.5(2)
C14 Ru O4 178.38(18)
C1 Ru Cl1 96.5(2)
C14 Ru Cl1 94.21(19)
O4 Ru Cl1 86.47(12)
C1 Ru Cl2 100.1(2)
C14 Ru Cl2 92.84(18)
O4 Ru Cl2 86.05(11)
Cl1 Ru Cl2 160.16(6)
C9 Cr C10 89.9(3)
C9 Cr C8 88.9(3)
C10 Cr C8 88.9(3)
C9 Cr C4 93.7(3)
C10 Cr C4 157.2(3)
C8 Cr C4 113.7(3)
C9 Cr C5 89.9(3)
C10 Cr C5 121.2(3)
C8 Cr C5 149.9(3)
C4 Cr C5 36.5(2)
C9 Cr C3 121.9(3)
C10 Cr C3 148.2(2)
C8 Cr C3 89.2(3)
C4 Cr C3 36.9(2)
C5 Cr C3 66.2(2)
C9 Cr C6 113.1(3)
C10 Cr C6 91.8(3)
C8 Cr C6 158.0(3)
C4 Cr C6 66.2(2)
C5 Cr C6 36.8(2)
C3 Cr C6 78.8(2)
C9 Cr C2 158.3(3)
C10 Cr C2 111.7(2)
C8 Cr C2 93.4(3)
C4 Cr C2 65.7(2)
C5 Cr C2 77.4(2)
C3 Cr C2 36.73(18)
C6 Cr C2 66.0(2)
C9 Cr C7 149.6(3)
C10 Cr C7 88.5(3)
C8 Cr C7 121.4(3)
C4 Cr C7 77.2(2)
C5 Cr C7 65.5(2)
C3 Cr C7 65.8(2)
C6 Cr C7 36.65(18)
C2 Cr C7 36.12(18)

loop_
_geom_bond_atom_site_label_1
_geom_bond_atom_site_label_2
_geom_bond_distance
C1 C2 1.487(7)
C1 Ru 1.807(5)
C1 H1 0.9300
C2 C7 1.399(7)
C2 C3 1.399(7)
C2 Cr 2.249(6)
C3 C4 1.384(7)
C3 Cr 2.189(7)
C3 H3 0.9300
C4 C5 1.367(8)
C4 Cr 2.186(7)
C4 H4 0.9300
C5 C6 1.393(7)
C5 Cr 2.185(7)
C5 H5 0.9300
C6 C7 1.413(7)
C6 Cr 2.229(6)
C6 H6 0.9300
C7 O4 1.368(6)
C7 Cr 2.263(5)
C8 O1 1.180(8)
C8 Cr 1.818(8)
C9 O2 1.177(7)
C9 Cr 1.805(7)
C10 O3 1.172(7)
C10 Cr 1.812(8)
C11 O4 1.484(6)
C11 C13 1.513(9)
C11 C12 1.526(8)
C11 H11 0.9800
C12 H12A 0.9700
C12 H12B 0.9700
C12 H12C 0.9700
C13 H13A 0.9700
C13 H13B 0.9700
C13 H13C 0.9700
C14 N1 1.361(7)
C14 N2 1.371(6)
C14 Ru 1.959(6)
C15 N1 1.472(7)
C15 C25 1.514(8)
C15 H15A 0.9700
C15 H15B 0.9700
C16 C23 1.360(9)
C16 C17 1.402(9)
C16 N1 1.451(7)
C17 C19 1.399(9)
C17 C18 1.508(10)
C18 H18A 0.9700
C18 H18B 0.9700
C18 H18C 0.9700
C19 C20 1.343(11)
C19 H19 0.9300
C20 C22 1.368(12)
C20 C21 1.519(11)
C21 H21A 0.9700
C21 H21B 0.9700
C21 H21C 0.9700
C22 C23 1.384(10)
C22 H22 0.9300
C23 C24 1.474(10)
C24 H24A 0.9700
C24 H24B 0.9700
C24 H24C 0.9700
C25 N2 1.480(6)
C25 H25A 0.9700
C25 H25B 0.9700
C26A C27A 1.3900
C26A C33A 1.3900
C26A N2 1.435(4)
C27A C29A 1.3900
C27A C28A 1.5179
C29A C30A 1.3900
C30A C32A 1.3900
C30A C31A 1.5212
C32A C33A 1.3900
C33A C34A 1.5188
C26B C27B 1.3900
C26B C33B 1.3900
C26B N2 1.449(4)
C27B C29B 1.3900
C27B C28B 1.5180
C29B C30B 1.3900
C30B C32B 1.3900
C30B C31B 1.5217
C32B C33B 1.3900
C33B C34B 1.5155
O4 Ru 2.298(4)
Cl1 Ru 2.318(2)
Cl2 Ru 2.337(2)

loop_
_geom_torsion_atom_site_label_1
_geom_torsion_atom_site_label_2
_geom_torsion_atom_site_label_3
_geom_torsion_atom_site_label_4
_geom_torsion
N1 C14 Ru C1 3.5(6)
N2 C14 Ru C1 -177.8(5)
C14 Ru C1 C2 -179.3(5)
